data_7109646
loop_
_publ_author_name
'Manolis D. Tzirakis'
'Nicolas Marion'
'W. Bernd Schweizer'
'Francois Diederich'

_publ_section_title
;
 A shape-persistent alleno-acetylenic macrocycle with a modifiable
 periphery: synthesis, chiroptical properties and H-bond-driven
 self-assembly into a homochiral columnar structure
;
_journal_name_full Chem.Commun.
_journal_page_first 7605
_journal_paper_doi 10.1039/c3cc44101f
_journal_volume 49
_journal_year 2013
_chemical_absolute_configuration unk
_chemical_formula_moiety 'C H2 Cl2, C100 H88 O8, 2(C3.5 H8)'
_chemical_formula_sum 'C108 H106 Cl2 O8'
_chemical_formula_weight 1602.83
_chemical_name_systematic
;
 ? 
;
_space_group_crystal_system monoclinic
_space_group_IT_number 5
_space_group_name_Hall 'C 2y'
_space_group_name_H-M_alt 'C 1 2 1'
_symmetry_space_group_name_Hall 'C 2y'
_symmetry_space_group_name_H-M 'C 1 2 1'
_atom_sites_solution_hydrogens geom
_atom_sites_solution_primary direct
_atom_sites_solution_secondary difmap
_audit_creation_date 2013-06-04
_audit_creation_method
;
  Olex2 1.2
  (compiled Apr  9 2013 14:10:59, GUI svn.r4458)
;
_cell_angle_alpha 90.00
_cell_angle_beta 111.190(6)
_cell_angle_gamma 90.00
_cell_formula_units_Z 2
_cell_length_a 27.930(3)
_cell_length_b 8.9770(9)
_cell_length_c 20.9383(15)
_cell_measurement_reflns_used 5471
_cell_measurement_temperature 100
_cell_measurement_theta_max 49.48
_cell_measurement_theta_min 3.33
_cell_volume 4894.9(8)
_computing_data_reduction 'SAINT v7.68A (Bruker, 2009)'
_computing_molecular_graphics
;
O. V. Dolomanov, L. J. Bourhis, R. J. Gildea, J. A. K. Howard and H. Puschmann,
OLEX2: a complete structure solution, refinement and analysis program.
J. Appl. Cryst. (2009). 42, 339-341.
;
_computing_publication_material
;
O. V. Dolomanov, L. J. Bourhis, R. J. Gildea, J. A. K. Howard and H. Puschmann,
OLEX2: a complete structure solution, refinement and analysis program.
J. Appl. Cryst. (2009). 42, 339-341.
;
_computing_structure_refinement
;
XL, G.M. Sheldrick, Acta Cryst.
(2008). A64, 112-122
;
_computing_structure_solution 'SHELXS-97 (Sheldrick, 2008)'
_diffrn_ambient_temperature 99.99
_diffrn_measured_fraction_theta_full 0.990
_diffrn_measured_fraction_theta_max 0.990
_diffrn_measurement_device_type 'Bruker APEX-II CCD'
_diffrn_measurement_method '\f and \w scans'
_diffrn_radiation_monochromator graphite
_diffrn_radiation_type CuK\a
_diffrn_radiation_wavelength 1.54178
_diffrn_reflns_av_R_equivalents 0.0339
_diffrn_reflns_av_unetI/netI 0.0305
_diffrn_reflns_limit_h_max 27
_diffrn_reflns_limit_h_min -26
_diffrn_reflns_limit_k_max 6
_diffrn_reflns_limit_k_min -8
_diffrn_reflns_limit_l_max 11
_diffrn_reflns_limit_l_min -20
_diffrn_reflns_number 9424
_diffrn_reflns_theta_full 50.08
_diffrn_reflns_theta_max 50.08
_diffrn_reflns_theta_min 2.26
_diffrn_source 'fine-focus sealed tube'
_diffrn_standards_number 0
_exptl_absorpt_coefficient_mu 1.009
_exptl_absorpt_correction_T_max 0.7499
_exptl_absorpt_correction_T_min 0.5764
_exptl_absorpt_correction_type multi-scan
_exptl_absorpt_process_details
;
SADABS-2008/1 (Bruker,2008) was used for absorption correction.
wR2(int) was 0.0957 before and 0.0514 after correction.
The Ratio of minimum to maximum transmission is 0.7686.
The \l/2 correction factor is 0.0015.
;
_exptl_crystal_colour yellow
_exptl_crystal_density_diffrn 1.088
_exptl_crystal_density_method 'not measured'
_exptl_crystal_description rod
_exptl_crystal_F_000 1704
_exptl_crystal_size_max 0.12
_exptl_crystal_size_mid 0.08
_exptl_crystal_size_min 0.02
_refine_diff_density_max 0.560
_refine_diff_density_min -0.342
_refine_diff_density_rms 0.087
_refine_ls_abs_structure_details
;
'Flack H D (1983), Acta Cryst. A39, 876-881'
;
_refine_ls_abs_structure_Flack 0.1(2)
_refine_ls_extinction_method none
_refine_ls_goodness_of_fit_ref 1.408
_refine_ls_hydrogen_treatment constr
_refine_ls_matrix_type full
_refine_ls_number_parameters 546
_refine_ls_number_reflns 2706
_refine_ls_number_restraints 14
_refine_ls_restrained_S_all 1.410
_refine_ls_R_factor_all 0.1131
_refine_ls_R_factor_gt 0.1055
_refine_ls_shift/su_max 0.006
_refine_ls_shift/su_mean 0.001
_refine_ls_structure_factor_coef Fsqd
_refine_ls_weighting_details 'calc w=1/[\s^2^(Fo^2^)+(0.2000P)^2^+0.0000P] where P=(Fo^2^+2Fc^2^)/3'
_refine_ls_weighting_scheme calc
_refine_ls_wR_factor_gt 0.2781
_refine_ls_wR_factor_ref 0.2893
_reflns_number_gt 2392
_reflns_number_total 2706
_reflns_threshold_expression >2sigma(I)
_cod_data_source_file c3cc44101f.txt
_cod_data_source_block cu_d050412_0m
_cod_original_cell_volume 4894.8(8)
_cod_database_code 7109646
_olex2_refinement_description
;
1. Fixed Uiso
 At 1.2 times of:
  All C(H) groups, All C(H,H) groups
 At 1.5 times of:
  All C(H,H,H) groups, All O(H) groups
2. Restrained distances
 C61-C60 = C62-C61 = C63-C62
 1.53 with sigma of 0.02
 C57-C56
 1.53 with sigma of 0.02
 C57-C58
 1.53 with sigma of 0.02
 C58-C59
 1.53 with sigma of 0.02
 Cl1-C55 = Cl2-C55
 1.77 with sigma of 0.02
 C60-C62 = C61-C63
 2.45 with sigma of 0.04
 C56-C58
 2.45 with sigma of 0.04
 C57-C59
 2.45 with sigma of 0.04
 Cl1-Cl2
 2.93 with sigma of 0.04
3. Others
 Fixed Sof: Cl1(0.5) Cl2(0.5) C55(0.5) H55A(0.5) H55B(0.5) C56(0.5) H56A(0.5)
 H56B(0.5) H56C(0.5) C57(0.5) H57A(0.5) H57B(0.5) C58(0.5) H58A(0.5) H58B(0.5)
 C59(0.25) H59A(0.25) H59B(0.25) C60(0.5) H60A(0.5) H60B(0.5) H60C(0.5)
 C61(0.5) H61A(0.5) H61B(0.5) C62(0.5) H62A(0.5) H62B(0.5) C63(0.25) H63A(0.25)
 H63B(0.25)
 Fixed X: C59(0)
 Fixed Z: C59(0)
4.a Secondary CH2 refined with riding coordinates:
 C55(H55A,H55B), C57(H57A,H57B), C58(H58A,H58B), C59(H59A,H59B), C61(H61A,
 H61B), C62(H62A,H62B), C63(H63A,H63B)
4.b Aromatic/amide H refined with riding coordinates:
 C19(H19), C20(H20), C22(H22), C23(H23), C29(H29), C30(H30), C32(H32),
 C33(H33), C39(H39), C40(H40), C42(H42), C43(H43), C49(H49), C50(H50), C52(H52),
  C53(H53)
4.c Idealised Me refined as rotating group:
 C16(H16A,H16B,H16C), C17(H17A,H17B,H17C), C26(H26A,H26B,H26C), C27(H27A,H27B,
 H27C), C36(H36A,H36B,H36C), C37(H37A,H37B,H37C), C46(H46A,H46B,H46C), C47(H47A,
 H47B,H47C), C56(H56A,H56B,H56C), C60(H60A,H60B,H60C)
4.d Idealised tetrahedral OH refined as rotating group:
 O24(H24), O34(H34), O44(H44), O54(H54)
;

loop_
_space_group_symop_id
_space_group_symop_operation_xyz
1 'x, y, z'
2 '-x, y, -z'
3 'x+1/2, y+1/2, z'
4 '-x+1/2, y+1/2, -z'

loop_
_atom_site_label
_atom_site_type_symbol
_atom_site_fract_x
_atom_site_fract_y
_atom_site_fract_z
_atom_site_U_iso_or_equiv
_atom_site_adp_type
_atom_site_occupancy
_atom_site_symmetry_multiplicity
_atom_site_calc_flag
_atom_site_refinement_flags
_atom_site_disorder_assembly
_atom_site_disorder_group
Cl1 Cl 0.0616(7) 0.342(2) 1.4896(9) 0.221(6) Uani 0.50 1 d PD A -1
Cl2 Cl 0.0018(19) 0.564(5) 1.525(2) 0.41(2) Uiso 0.50 1 d PD A -1
C55 C 0.009(3) 0.463(9) 1.454(2) 0.29(4) Uiso 0.50 1 d PD A -1
H55A H -0.0261 0.3996 1.4274 0.349 Uiso 0.50 1 calc PR A -1
H55B H 0.0156 0.5397 1.4183 0.349 Uiso 0.50 1 calc PR A -1
O24 O -0.1642(5) 0.4149(13) 0.4742(4) 0.128(4) Uani 1 1 d . . .
H24 H -0.1438 0.3231 0.4838 0.193 Uiso 1 1 calc R . .
O34 O -0.0922(6) 0.8590(17) 0.4540(4) 0.173(6) Uani 1 1 d . . .
H34 H -0.1219 0.8171 0.4173 0.260 Uiso 1 1 calc R . .
O44 O 0.0546(4) 0.1048(15) 0.5702(4) 0.122(3) Uani 1 1 d . . .
H44 H 0.0709 0.0096 0.5674 0.183 Uiso 1 1 calc R . .
O54 O 0.1386(3) 0.6053(11) 0.6057(3) 0.090(2) Uani 1 1 d . . .
H54 H 0.1523 0.5217 0.5875 0.134 Uiso 1 1 calc R . .
C1 C -0.2002(3) 0.6251(11) 0.7496(4) 0.044(2) Uani 1 1 d . . .
C2 C -0.1633(3) 0.7009(11) 0.7410(3) 0.045(2) Uani 1 1 d . . .
C3 C -0.1238(3) 0.7742(12) 0.7347(4) 0.053(2) Uani 1 1 d . . .
C4 C -0.0757(4) 0.6968(14) 0.7572(4) 0.061(3) Uani 1 1 d . . .
C5 C -0.0360(4) 0.6356(15) 0.7769(4) 0.067(3) Uani 1 1 d . . .
C6 C 0.0116(4) 0.5585(15) 0.8015(5) 0.075(4) Uani 1 1 d . . .
C7 C 0.0524(3) 0.4905(16) 0.8278(5) 0.074(3) Uani 1 1 d . . .
C8 C 0.0971(4) 0.4161(15) 0.8581(4) 0.065(3) Uani 1 1 d . . .
C9 C 0.1407(4) 0.4938(13) 0.8935(5) 0.065(3) Uani 1 1 d . . .
C10 C 0.1822(3) 0.5663(11) 0.9290(4) 0.048(2) Uani 1 1 d . . .
C11 C 0.1921(3) 0.5892(11) 0.9997(5) 0.052(2) Uani 1 1 d . . .
C12 C 0.1986(3) 0.6096(12) 1.0585(5) 0.051(2) Uani 1 1 d . . .
C13 C 0.2040(3) 0.6252(12) 1.1266(5) 0.057(2) Uani 1 1 d . . .
C14 C 0.2046(3) 0.6294(12) 1.1854(5) 0.056(2) Uani 1 1 d . . .
C15 C -0.2379(4) 0.5275(13) 0.6947(4) 0.062(3) Uani 1 1 d . . .
C16 C -0.2916(4) 0.5991(17) 0.6729(6) 0.090(4) Uani 1 1 d . . .
H16A H -0.3040 0.6030 0.7167 0.135 Uiso 1 1 calc R . .
H16B H -0.3188 0.5330 0.6322 0.135 Uiso 1 1 calc R . .
H16C H -0.2901 0.7119 0.6544 0.135 Uiso 1 1 calc R . .
C17 C -0.2403(6) 0.3717(14) 0.7264(6) 0.094(4) Uani 1 1 d . . .
H17A H -0.2024 0.3203 0.7435 0.141 Uiso 1 1 calc R . .
H17B H -0.2676 0.3011 0.6879 0.141 Uiso 1 1 calc R . .
H17C H -0.2526 0.3848 0.7698 0.141 Uiso 1 1 calc R . .
C18 C -0.2196(4) 0.5071(14) 0.6340(5) 0.070(3) Uani 1 1 d . . .
C19 C -0.1737(5) 0.4360(14) 0.6453(5) 0.084(3) Uani 1 1 d . . .
H19 H -0.1516 0.4005 0.6969 0.101 Uiso 1 1 calc R . .
C20 C -0.1537(7) 0.4065(15) 0.5932(8) 0.114(5) Uani 1 1 d . . .
H20 H -0.1163 0.3562 0.6054 0.136 Uiso 1 1 calc R . .
C21 C -0.1824(7) 0.4427(16) 0.5280(6) 0.095(4) Uani 1 1 d . . .
C22 C -0.2297(5) 0.5144(19) 0.5120(5) 0.091(4) Uani 1 1 d . . .
H22 H -0.2517 0.5439 0.4595 0.109 Uiso 1 1 calc R . .
C23 C -0.2497(5) 0.5500(15) 0.5665(5) 0.091(4) Uani 1 1 d . . .
H23 H -0.2859 0.6067 0.5552 0.109 Uiso 1 1 calc R . .
C25 C -0.1251(3) 0.9302(13) 0.7054(4) 0.062(3) Uani 1 1 d . . .
C26 C -0.0841(4) 1.0220(16) 0.7585(5) 0.083(4) Uani 1 1 d . . .
H26A H -0.0938 1.0337 0.8042 0.124 Uiso 1 1 calc R . .
H26B H -0.0819 1.1318 0.7376 0.124 Uiso 1 1 calc R . .
H26C H -0.0471 0.9662 0.7718 0.124 Uiso 1 1 calc R . .
C27 C -0.1781(4) 0.9961(12) 0.6928(5) 0.067(3) Uani 1 1 d . . .
H27A H -0.2075 0.9227 0.6589 0.101 Uiso 1 1 calc R . .
H27B H -0.1809 1.1053 0.6689 0.101 Uiso 1 1 calc R . .
H27C H -0.1838 1.0073 0.7414 0.101 Uiso 1 1 calc R . .
C28 C -0.1142(4) 0.9148(12) 0.6400(4) 0.061(3) Uani 1 1 d . . .
C29 C -0.0768(5) 0.994(2) 0.6282(5) 0.111(5) Uani 1 1 d . . .
H29 H -0.0550 1.0746 0.6655 0.133 Uiso 1 1 calc R . .
C30 C -0.0656(8) 0.972(3) 0.5677(8) 0.168(10) Uani 1 1 d . . .
H30 H -0.0321 1.0186 0.5609 0.201 Uiso 1 1 calc R . .
C31 C -0.1045(7) 0.878(2) 0.5139(6) 0.124(6) Uani 1 1 d . . .
C32 C -0.1389(4) 0.8040(15) 0.5254(5) 0.079(3) Uani 1 1 d . . .
H32 H -0.1624 0.7265 0.4876 0.095 Uiso 1 1 calc R . .
C33 C -0.1464(4) 0.8230(14) 0.5877(5) 0.072(3) Uani 1 1 d . . .
H33 H -0.1778 0.7656 0.5957 0.086 Uiso 1 1 calc R . .
C35 C 0.0975(4) 0.2487(17) 0.8510(5) 0.080(4) Uani 1 1 d . . .
C36 C 0.1514(6) 0.1835(18) 0.8894(7) 0.121(6) Uani 1 1 d . . .
H36A H 0.1784 0.2291 0.8678 0.182 Uiso 1 1 calc R . .
H36B H 0.1500 0.0626 0.8840 0.182 Uiso 1 1 calc R . .
H36C H 0.1638 0.2126 0.9435 0.182 Uiso 1 1 calc R . .
C37 C 0.0577(5) 0.185(2) 0.8775(7) 0.119(6) Uani 1 1 d . . .
H37A H 0.0595 0.2447 0.9238 0.179 Uiso 1 1 calc R . .
H37B H 0.0654 0.0674 0.8893 0.179 Uiso 1 1 calc R . .
H37C H 0.0195 0.1982 0.8385 0.179 Uiso 1 1 calc R . .
C38 C 0.0860(3) 0.2097(16) 0.7755(5) 0.078(3) Uani 1 1 d . . .
C39 C 0.0954(4) 0.307(2) 0.7301(5) 0.095(4) Uani 1 1 d . . .
H39 H 0.1124 0.4138 0.7493 0.114 Uiso 1 1 calc R . .
C40 C 0.0842(4) 0.275(2) 0.6613(7) 0.097(4) Uani 1 1 d . . .
H40 H 0.0904 0.3564 0.6270 0.117 Uiso 1 1 calc R . .
C41 C 0.0656(5) 0.142(2) 0.6395(7) 0.093(4) Uani 1 1 d . . .
C42 C 0.0561(5) 0.0340(19) 0.6797(7) 0.104(4) Uani 1 1 d . . .
H42 H 0.0415 -0.0741 0.6592 0.124 Uiso 1 1 calc R . .
C43 C 0.0663(5) 0.0706(17) 0.7502(6) 0.091(4) Uani 1 1 d . . .
H43 H 0.0586 -0.0101 0.7836 0.109 Uiso 1 1 calc R . .
C45 C 0.2217(3) 0.6138(11) 0.8975(4) 0.051(2) Uani 1 1 d . . .
C46 C 0.2683(3) 0.5159(14) 0.9288(4) 0.059(3) Uani 1 1 d . . .
H46A H 0.2831 0.5297 0.9842 0.089 Uiso 1 1 calc R . .
H46B H 0.2977 0.5475 0.9085 0.089 Uiso 1 1 calc R . .
H46C H 0.2576 0.3999 0.9161 0.089 Uiso 1 1 calc R . .
C47 C 0.2371(4) 0.7775(12) 0.9192(4) 0.062(3) Uani 1 1 d . . .
H47A H 0.2033 0.8485 0.9002 0.093 Uiso 1 1 calc R . .
H47B H 0.2653 0.8145 0.8978 0.093 Uiso 1 1 calc R . .
H47C H 0.2537 0.7845 0.9749 0.093 Uiso 1 1 calc R . .
C48 C 0.1984(3) 0.6063(12) 0.8188(4) 0.055(2) Uani 1 1 d . . .
C49 C 0.1578(4) 0.6948(14) 0.7843(5) 0.070(3) Uani 1 1 d . . .
H49 H 0.1414 0.7672 0.8122 0.085 Uiso 1 1 calc R . .
C50 C 0.1374(4) 0.6919(16) 0.7130(5) 0.079(3) Uani 1 1 d . . .
H50 H 0.1044 0.7598 0.6855 0.095 Uiso 1 1 calc R . .
C51 C 0.1592(4) 0.6025(15) 0.6772(4) 0.067(3) Uani 1 1 d . . .
C52 C 0.1985(4) 0.5143(13) 0.7102(4) 0.061(3) Uani 1 1 d . . .
H52 H 0.2146 0.4422 0.6818 0.073 Uiso 1 1 calc R . .
C53 C 0.2190(3) 0.5149(12) 0.7819(4) 0.056(2) Uani 1 1 d . . .
H53 H 0.2512 0.4436 0.8087 0.068 Uiso 1 1 calc R . .
C56 C 0.1240(10) 0.271(4) 0.1012(14) 0.105(8) Uiso 0.50 1 d PD B 1
H56A H 0.1230 0.2798 0.0488 0.157 Uiso 0.50 1 calc PR B 1
H56B H 0.1219 0.1545 0.1141 0.157 Uiso 0.50 1 calc PR B 1
H56C H 0.1596 0.3195 0.1362 0.157 Uiso 0.50 1 calc PR B 1
C57 C 0.0789(14) 0.355(7) 0.1073(19) 0.25(3) Uiso 0.50 1 d PD B 1
H57A H 0.0545 0.2748 0.1202 0.294 Uiso 0.50 1 calc PR B 1
H57B H 0.0935 0.4323 0.1500 0.294 Uiso 0.50 1 calc PR B 1
C58 C 0.0464(14) 0.440(5) 0.045(2) 0.202(19) Uiso 0.50 1 d PD B 1
H58A H 0.0697 0.4715 0.0156 0.242 Uiso 0.50 1 calc PR B 1
H58B H 0.0329 0.5417 0.0617 0.242 Uiso 0.50 1 calc PR B 1
C59 C 0.0000 0.349(8) 0.0000 0.17(2) Uiso 0.50 2 d SPD . 1
H59A H -0.0125 0.2772 0.0329 0.204 Uiso 0.25 1 calc PR . 1
H59B H 0.0125 0.2771 -0.0329 0.204 Uiso 0.25 1 calc PR . 1
C60 C 0.0785(17) 0.856(8) -0.0036(19) 0.191(17) Uiso 0.50 1 d PD . .
H60A H 0.0511 0.7751 -0.0352 0.286 Uiso 0.50 1 calc PR . .
H60B H 0.1172 0.8249 0.0002 0.286 Uiso 0.50 1 calc PR . .
H60C H 0.0693 0.9662 -0.0269 0.286 Uiso 0.50 1 calc PR . .
C61 C 0.0757(11) 0.860(6) 0.0676(17) 0.174(16) Uiso 0.50 1 d PD . .
H61A H 0.0941 0.9595 0.0953 0.209 Uiso 0.50 1 calc PR . .
H61B H 0.0942 0.7618 0.0971 0.209 Uiso 0.50 1 calc PR . .
C62 C 0.0172(12) 0.860(5) 0.0534(19) 0.171(15) Uiso 0.50 1 d PD . .
H62A H 0.0090 0.8342 0.0994 0.205 Uiso 0.50 1 calc PR . .
H62B H -0.0006 0.9661 0.0323 0.205 Uiso 0.50 1 calc PR . .
C63 C 0.0000 0.733(6) 0.0000 0.17(2) Uiso 0.50 2 d SPD . .
H63A H -0.0313 0.6650 0.0033 0.208 Uiso 0.25 1 calc PR . .
H63B H 0.0313 0.6650 -0.0033 0.208 Uiso 0.25 1 calc PR . .

loop_
_atom_site_aniso_label
_atom_site_aniso_U_11
_atom_site_aniso_U_22
_atom_site_aniso_U_33
_atom_site_aniso_U_23
_atom_site_aniso_U_13
_atom_site_aniso_U_12
Cl1 0.274(16) 0.202(14) 0.227(14) -0.017(12) 0.139(12) -0.024(14)
O24 0.216(11) 0.119(8) 0.081(5) -0.019(6) 0.091(7) -0.011(8)
O34 0.272(14) 0.211(13) 0.053(5) -0.039(7) 0.079(7) -0.126(12)
O44 0.151(8) 0.141(9) 0.092(6) -0.020(6) 0.067(5) -0.023(8)
O54 0.110(6) 0.119(7) 0.041(4) -0.002(4) 0.029(3) 0.000(5)
C1 0.044(5) 0.056(6) 0.033(5) 0.001(4) 0.016(4) 0.005(5)
C2 0.037(5) 0.066(6) 0.031(4) -0.005(4) 0.008(4) 0.005(5)
C3 0.048(5) 0.077(7) 0.037(5) -0.005(5) 0.020(4) -0.010(5)
C4 0.044(6) 0.097(8) 0.044(5) -0.004(5) 0.017(4) -0.003(6)
C5 0.044(6) 0.110(9) 0.048(5) 0.010(6) 0.019(4) 0.011(6)
C6 0.061(7) 0.119(10) 0.052(5) -0.017(6) 0.029(5) -0.017(7)
C7 0.025(5) 0.136(11) 0.061(6) 0.001(6) 0.015(4) 0.016(6)
C8 0.047(6) 0.107(10) 0.040(5) -0.010(6) 0.014(4) -0.010(7)
C9 0.058(7) 0.092(8) 0.060(6) 0.014(6) 0.039(6) 0.024(7)
C10 0.027(5) 0.066(7) 0.047(5) -0.006(4) 0.009(4) 0.000(4)
C11 0.058(5) 0.059(6) 0.044(7) 0.003(5) 0.025(4) 0.006(5)
C12 0.061(6) 0.061(6) 0.038(6) 0.005(5) 0.026(4) 0.011(5)
C13 0.059(6) 0.058(6) 0.063(7) 0.002(5) 0.034(4) 0.003(5)
C14 0.059(6) 0.065(6) 0.051(6) -0.007(5) 0.031(4) -0.003(5)
C15 0.076(6) 0.070(7) 0.051(5) -0.001(5) 0.036(5) -0.016(6)
C16 0.052(6) 0.118(10) 0.098(8) -0.031(8) 0.023(5) -0.026(7)
C17 0.155(11) 0.067(8) 0.094(8) -0.022(6) 0.086(8) -0.032(8)
C18 0.089(7) 0.068(7) 0.058(6) -0.002(5) 0.030(5) -0.022(7)
C19 0.143(11) 0.069(8) 0.065(6) -0.003(6) 0.067(7) -0.004(8)
C20 0.213(16) 0.069(8) 0.113(12) 0.008(8) 0.124(12) 0.013(10)
C21 0.160(13) 0.079(8) 0.063(8) -0.009(7) 0.060(8) -0.021(9)
C22 0.106(9) 0.133(11) 0.032(5) -0.018(7) 0.022(6) -0.040(10)
C23 0.111(9) 0.087(9) 0.067(7) -0.014(6) 0.022(6) -0.044(8)
C25 0.056(6) 0.076(7) 0.049(5) -0.011(5) 0.013(4) -0.022(5)
C26 0.095(8) 0.106(9) 0.062(6) -0.028(6) 0.044(6) -0.042(8)
C27 0.072(7) 0.054(6) 0.078(6) -0.005(5) 0.030(5) -0.009(5)
C28 0.068(6) 0.073(7) 0.043(5) -0.004(5) 0.022(4) -0.019(6)
C29 0.132(10) 0.148(13) 0.063(7) -0.015(8) 0.047(7) -0.077(11)
C30 0.226(18) 0.21(2) 0.112(10) -0.077(13) 0.112(11) -0.154(18)
C31 0.195(15) 0.139(14) 0.063(7) -0.024(8) 0.079(9) -0.076(13)
C32 0.086(7) 0.094(9) 0.057(6) -0.011(6) 0.025(5) -0.024(7)
C33 0.080(7) 0.080(8) 0.051(6) -0.001(6) 0.018(5) -0.013(6)
C35 0.060(6) 0.112(11) 0.058(6) -0.002(7) 0.010(5) -0.023(7)
C36 0.119(11) 0.081(9) 0.100(9) 0.011(8) -0.038(8) -0.016(8)
C37 0.125(10) 0.160(15) 0.089(8) -0.035(10) 0.058(7) -0.062(11)
C38 0.040(5) 0.108(11) 0.076(7) -0.009(8) 0.009(5) -0.004(6)
C39 0.085(7) 0.157(14) 0.050(6) -0.021(8) 0.033(5) -0.035(8)
C40 0.081(8) 0.118(13) 0.101(10) -0.005(9) 0.042(6) -0.037(8)
C41 0.096(9) 0.124(13) 0.082(8) 0.005(9) 0.061(7) -0.003(9)
C42 0.102(9) 0.110(11) 0.110(10) -0.017(9) 0.051(8) 0.018(9)
C43 0.095(8) 0.104(11) 0.083(8) -0.005(8) 0.043(6) 0.001(8)
C45 0.056(5) 0.062(6) 0.041(5) 0.007(5) 0.023(4) 0.007(5)
C46 0.041(5) 0.087(7) 0.052(5) 0.009(5) 0.019(4) 0.009(5)
C47 0.067(6) 0.074(7) 0.046(5) -0.003(5) 0.021(4) 0.001(5)
C48 0.053(5) 0.069(6) 0.045(5) 0.002(5) 0.021(4) 0.008(6)
C49 0.079(7) 0.086(8) 0.050(6) 0.000(6) 0.028(5) 0.017(7)
C50 0.071(6) 0.099(9) 0.054(6) 0.017(6) 0.007(5) 0.017(7)
C51 0.069(6) 0.094(8) 0.039(5) 0.000(6) 0.020(5) 0.010(7)
C52 0.069(6) 0.076(7) 0.050(6) -0.003(6) 0.035(5) -0.008(6)
C53 0.057(5) 0.065(6) 0.057(6) 0.003(5) 0.032(4) 0.003(5)

loop_
_atom_type_symbol
_atom_type_description
_atom_type_scat_dispersion_real
_atom_type_scat_dispersion_imag
_atom_type_scat_source
C C 0.0181 0.0091 'International Tables Vol C Tables 4.2.6.8 and 6.1.1.4'
H H 0.0000 0.0000 'International Tables Vol C Tables 4.2.6.8 and 6.1.1.4'
Cl Cl 0.3639 0.7018 'International Tables Vol C Tables 4.2.6.8 and 6.1.1.4'
O O 0.0492 0.0322 'International Tables Vol C Tables 4.2.6.8 and 6.1.1.4'

loop_
_geom_angle_atom_site_label_1
_geom_angle_atom_site_label_2
_geom_angle_atom_site_label_3
_geom_angle
_geom_angle_site_symmetry_1
_geom_angle_site_symmetry_3
Cl1 C55 Cl2 107(2) . .
Cl1 C55 H55A 110.4 . .
Cl1 C55 H55B 110.4 . .
Cl2 C55 H55A 110.4 . .
Cl2 C55 H55B 110.4 . .
H55A C55 H55B 108.6 . .
C21 O24 H24 109.5 . .
C31 O34 H34 109.5 . .
C41 O44 H44 109.5 . .
C51 O54 H54 109.5 . .
C2 C1 C14 118.0(7) . 2_557
C2 C1 C15 124.2(7) . .
C14 C1 C15 117.8(8) 2_557 .
C1 C2 C3 177.0(9) . .
C2 C3 C4 116.1(10) . .
C2 C3 C25 126.4(9) . .
C4 C3 C25 117.5(8) . .
C5 C4 C3 178.4(11) . .
C4 C5 C6 178.5(12) . .
C7 C6 C5 175.0(9) . .
C6 C7 C8 178.6(9) . .
C7 C8 C9 119.5(12) . .
C7 C8 C35 118.9(10) . .
C9 C8 C35 121.6(10) . .
C10 C9 C8 178.2(9) . .
C9 C10 C11 117.8(8) . .
C9 C10 C45 121.4(7) . .
C11 C10 C45 120.5(7) . .
C12 C11 C10 177.5(8) . .
C11 C12 C13 176.2(10) . .
C14 C13 C12 173.5(10) . .
C13 C14 C1 173.6(9) . 2_557
C1 C15 C16 108.5(9) . .
C1 C15 C17 108.6(8) . .
C1 C15 C18 110.2(8) . .
C16 C15 C17 108.2(9) . .
C18 C15 C16 112.5(8) . .
C18 C15 C17 108.7(9) . .
C15 C16 H16A 109.5 . .
C15 C16 H16B 109.5 . .
C15 C16 H16C 109.5 . .
H16A C16 H16B 109.5 . .
H16A C16 H16C 109.5 . .
H16B C16 H16C 109.5 . .
C15 C17 H17A 109.5 . .
C15 C17 H17B 109.5 . .
C15 C17 H17C 109.5 . .
H17A C17 H17B 109.5 . .
H17A C17 H17C 109.5 . .
H17B C17 H17C 109.5 . .
C19 C18 C15 118.7(9) . .
C19 C18 C23 118.6(11) . .
C23 C18 C15 122.5(11) . .
C18 C19 H19 118.1 . .
C18 C19 C20 123.8(13) . .
C20 C19 H19 118.1 . .
C19 C20 H20 120.7 . .
C21 C20 C19 118.6(16) . .
C21 C20 H20 120.7 . .
C20 C21 O24 120.7(15) . .
C20 C21 C22 121.2(11) . .
C22 C21 O24 118.1(12) . .
C21 C22 H22 119.9 . .
C21 C22 C23 120.3(10) . .
C23 C22 H22 119.9 . .
C18 C23 C22 117.4(13) . .
C18 C23 H23 121.3 . .
C22 C23 H23 121.3 . .
C26 C25 C3 107.6(8) . .
C26 C25 C27 110.2(9) . .
C27 C25 C3 107.9(8) . .
C28 C25 C3 107.3(8) . .
C28 C25 C26 111.4(8) . .
C28 C25 C27 112.2(8) . .
C25 C26 H26A 109.5 . .
C25 C26 H26B 109.5 . .
C25 C26 H26C 109.5 . .
H26A C26 H26B 109.5 . .
H26A C26 H26C 109.5 . .
H26B C26 H26C 109.5 . .
C25 C27 H27A 109.5 . .
C25 C27 H27B 109.5 . .
C25 C27 H27C 109.5 . .
H27A C27 H27B 109.5 . .
H27A C27 H27C 109.5 . .
H27B C27 H27C 109.5 . .
C29 C28 C25 122.6(9) . .
C29 C28 C33 118.8(9) . .
C33 C28 C25 118.4(9) . .
C28 C29 H29 119.3 . .
C28 C29 C30 121.5(11) . .
C30 C29 H29 119.3 . .
C29 C30 H30 122.9 . .
C29 C30 C31 114.2(12) . .
C31 C30 H30 122.9 . .
O34 C31 C30 112.7(12) . .
C32 C31 O34 123.1(13) . .
C32 C31 C30 123.1(11) . .
C31 C32 H32 120.3 . .
C31 C32 C33 119.4(11) . .
C33 C32 H32 120.3 . .
C28 C33 C32 121.8(10) . .
C28 C33 H33 119.1 . .
C32 C33 H33 119.1 . .
C8 C35 C36 111.6(10) . .
C8 C35 C37 107.7(12) . .
C8 C35 C38 108.7(10) . .
C36 C35 C38 104.5(10) . .
C37 C35 C36 111.9(12) . .
C37 C35 C38 112.5(9) . .
C35 C36 H36A 109.5 . .
C35 C36 H36B 109.5 . .
C35 C36 H36C 109.5 . .
H36A C36 H36B 109.5 . .
H36A C36 H36C 109.5 . .
H36B C36 H36C 109.5 . .
C35 C37 H37A 109.5 . .
C35 C37 H37B 109.5 . .
C35 C37 H37C 109.5 . .
H37A C37 H37B 109.5 . .
H37A C37 H37C 109.5 . .
H37B C37 H37C 109.5 . .
C39 C38 C35 122.8(12) . .
C39 C38 C43 117.0(11) . .
C43 C38 C35 120.2(12) . .
C38 C39 H39 118.2 . .
C38 C39 C40 123.7(14) . .
C40 C39 H39 118.2 . .
C39 C40 H40 121.4 . .
C41 C40 C39 117.3(14) . .
C41 C40 H40 121.4 . .
C40 C41 O44 118.8(13) . .
C40 C41 C42 124.6(13) . .
C42 C41 O44 116.5(15) . .
C41 C42 H42 121.3 . .
C41 C42 C43 117.3(15) . .
C43 C42 H42 121.3 . .
C38 C43 C42 120.1(13) . .
C38 C43 H43 120.0 . .
C42 C43 H43 120.0 . .
C10 C45 C47 107.7(7) . .
C10 C45 C48 111.0(7) . .
C46 C45 C10 107.0(7) . .
C46 C45 C47 108.6(7) . .
C46 C45 C48 113.8(7) . .
C48 C45 C47 108.7(7) . .
C45 C46 H46A 109.5 . .
C45 C46 H46B 109.5 . .
C45 C46 H46C 109.5 . .
H46A C46 H46B 109.5 . .
H46A C46 H46C 109.5 . .
H46B C46 H46C 109.5 . .
C45 C47 H47A 109.5 . .
C45 C47 H47B 109.5 . .
C45 C47 H47C 109.5 . .
H47A C47 H47B 109.5 . .
H47A C47 H47C 109.5 . .
H47B C47 H47C 109.5 . .
C49 C48 C45 119.4(8) . .
C49 C48 C53 119.0(8) . .
C53 C48 C45 121.6(8) . .
C48 C49 H49 120.1 . .
C48 C49 C50 119.9(10) . .
C50 C49 H49 120.1 . .
C49 C50 H50 120.0 . .
C51 C50 C49 120.1(10) . .
C51 C50 H50 120.0 . .
C50 C51 O54 118.5(10) . .
C52 C51 O54 120.8(9) . .
C52 C51 C50 120.6(8) . .
C51 C52 H52 120.1 . .
C51 C52 C53 119.8(9) . .
C53 C52 H52 120.1 . .
C48 C53 C52 120.5(9) . .
C48 C53 H53 119.7 . .
C52 C53 H53 119.7 . .
C56 C57 H57A 108.2 . .
C56 C57 H57B 108.2 . .
H57A C57 H57B 107.4 . .
C58 C57 C56 116(3) . .
C58 C57 H57A 108.2 . .
C58 C57 H57B 108.2 . .
C57 C58 H58A 109.2 . .
C57 C58 H58B 109.2 . .
C57 C58 C59 112(3) . .
H58A C58 H58B 107.9 . .
C59 C58 H58A 109.2 . .
C59 C58 H58B 109.2 . .
C58 C59 C58 116(4) . 2
C58 C59 H59A 108.3 . .
C58 C59 H59A 108.3 2 .
C58 C59 H59B 108.3 . .
C58 C59 H59B 108.3 2 .
H59A C59 H59B 107.4 . .
H60A C60 H60B 109.5 . .
H60A C60 H60C 109.5 . .
H60B C60 H60C 109.5 . .
C61 C60 H60A 109.5 . .
C61 C60 H60B 109.5 . .
C61 C60 H60C 109.5 . .
C60 C61 H61A 111.0 . .
C60 C61 H61B 111.0 . .
C60 C61 C62 104(2) . .
H61A C61 H61B 109.0 . .
C62 C61 H61A 111.0 . .
C62 C61 H61B 111.0 . .
C61 C62 H62A 111.9 . .
C61 C62 H62B 111.9 . .
H62A C62 H62B 109.6 . .
C63 C62 C61 100(2) . .
C63 C62 H62A 111.9 . .
C63 C62 H62B 111.9 . .
C62 C63 C62 85(4) . 2
C62 C63 H63A 114.5 . .
C62 C63 H63A 114.5 2 .
C62 C63 H63B 114.5 . .
C62 C63 H63B 114.5 2 .
H63A C63 H63B 111.6 . .

loop_
_geom_bond_atom_site_label_1
_geom_bond_atom_site_label_2
_geom_bond_distance
_geom_bond_site_symmetry_2
Cl1 C55 1.77(2) .
Cl2 C55 1.79(2) .
C55 H55A 1.0900 .
C55 H55B 1.0900 .
O24 H24 0.9801 .
O24 C21 1.415(15) .
O34 H34 0.9801 .
O34 C31 1.425(16) .
O44 H44 0.9801 .
O44 C41 1.410(15) .
O54 H54 0.9801 .
O54 C51 1.398(11) .
C1 C2 1.301(13) .
C1 C14 1.410(13) 2_557
C1 C15 1.523(14) .
C2 C3 1.332(13) .
C3 C4 1.432(16) .
C3 C25 1.523(16) .
C4 C5 1.172(14) .
C5 C6 1.420(17) .
C6 C7 1.233(15) .
C7 C8 1.354(16) .
C8 C9 1.367(16) .
C8 C35 1.510(19) .
C9 C10 1.302(14) .
C10 C11 1.419(13) .
C10 C45 1.537(12) .
C11 C12 1.192(12) .
C12 C13 1.384(16) .
C13 C14 1.226(12) .
C14 C1 1.410(13) 2_557
C15 C16 1.543(16) .
C15 C17 1.559(17) .
C15 C18 1.543(14) .
C16 H16A 1.0899 .
C16 H16B 1.0899 .
C16 H16C 1.0899 .
C17 H17A 1.0899 .
C17 H17B 1.0899 .
C17 H17C 1.0899 .
C18 C19 1.373(16) .
C18 C23 1.413(15) .
C19 H19 1.0800 .
C19 C20 1.420(16) .
C20 H20 1.0800 .
C20 C21 1.35(2) .
C21 C22 1.397(19) .
C22 H22 1.0800 .
C22 C23 1.476(17) .
C23 H23 1.0800 .
C25 C26 1.519(14) .
C25 C27 1.526(14) .
C25 C28 1.513(13) .
C26 H26A 1.0899 .
C26 H26B 1.0899 .
C26 H26C 1.0899 .
C27 H27A 1.0899 .
C27 H27B 1.0899 .
C27 H27C 1.0899 .
C28 C29 1.356(15) .
C28 C33 1.406(14) .
C29 H29 1.0800 .
C29 C30 1.424(18) .
C30 H30 1.0800 .
C30 C31 1.51(2) .
C31 C32 1.262(18) .
C32 H32 1.0800 .
C32 C33 1.405(15) .
C33 H33 1.0800 .
C35 C36 1.543(18) .
C35 C37 1.521(17) .
C35 C38 1.537(16) .
C36 H36A 1.0899 .
C36 H36B 1.0899 .
C36 H36C 1.0899 .
C37 H37A 1.0899 .
C37 H37B 1.0899 .
C37 H37C 1.0899 .
C38 C39 1.384(19) .
C38 C43 1.390(19) .
C39 H39 1.0800 .
C39 C40 1.390(17) .
C40 H40 1.0800 .
C40 C41 1.32(2) .
C41 C42 1.37(2) .
C42 H42 1.0800 .
C42 C43 1.437(17) .
C43 H43 1.0800 .
C45 C46 1.509(13) .
C45 C47 1.553(16) .
C45 C48 1.539(12) .
C46 H46A 1.0899 .
C46 H46B 1.0899 .
C46 H46C 1.0899 .
C47 H47A 1.0899 .
C47 H47B 1.0899 .
C47 H47C 1.0899 .
C48 C49 1.359(14) .
C48 C53 1.386(13) .
C49 H49 1.0800 .
C49 C50 1.394(13) .
C50 H50 1.0800 .
C50 C51 1.381(16) .
C51 C52 1.325(14) .
C52 H52 1.0800 .
C52 C53 1.400(12) .
C53 H53 1.0800 .
C56 H56A 1.0899 .
C56 H56B 1.0899 .
C56 H56C 1.0899 .
C56 C57 1.51(2) .
C57 H57A 1.0900 .
C57 H57B 1.0900 .
C57 C58 1.50(2) .
C58 H58A 1.0900 .
C58 H58B 1.0900 .
C58 C59 1.54(2) .
C59 C58 1.54(2) 2
C59 H59A 1.0900 .
C59 H59B 1.0900 .
C60 H60A 1.0899 .
C60 H60B 1.0899 .
C60 H60C 1.0899 .
C60 C61 1.52(2) .
C61 H61A 1.0900 .
C61 H61B 1.0900 .
C61 C62 1.55(2) .
C62 H62A 1.0900 .
C62 H62B 1.0900 .
C62 C63 1.55(2) .
C63 C62 1.55(2) 2
C63 H63A 1.0900 .
C63 H63B 1.0900 .

loop_
_geom_torsion_atom_site_label_1
_geom_torsion_atom_site_label_2
_geom_torsion_atom_site_label_3
_geom_torsion_atom_site_label_4
_geom_torsion
_geom_torsion_site_symmetry_1
_geom_torsion_site_symmetry_4
O24 C21 C22 C23 -178.2(11) . .
O34 C31 C32 C33 176.0(16) . .
O44 C41 C42 C43 -179.0(10) . .
O54 C51 C52 C53 179.1(9) . .
C1 C2 C3 C4 23(18) . .
C1 C2 C3 C25 -158(17) . .
C1 C15 C18 C19 62.9(13) . .
C1 C15 C18 C23 -121.3(11) . .
C2 C1 C15 C16 -112.3(10) . .
C2 C1 C15 C17 130.3(10) . .
C2 C1 C15 C18 11.2(14) . .
C2 C3 C4 C5 -108(44) . .
C2 C3 C25 C26 125.9(9) . .
C2 C3 C25 C27 7.0(11) . .
C2 C3 C25 C28 -114.1(9) . .
C3 C4 C5 C6 97(66) . .
C3 C25 C28 C29 -127.0(12) . .
C3 C25 C28 C33 57.5(12) . .
C4 C3 C25 C26 -54.9(10) . .
C4 C3 C25 C27 -173.7(7) . .
C4 C3 C25 C28 65.1(9) . .
C4 C5 C6 C7 -44(52) . .
C5 C6 C7 C8 -8(68) . .
C6 C7 C8 C9 -80(57) . .
C6 C7 C8 C35 101(57) . .
C7 C8 C9 C10 106(35) . .
C7 C8 C35 C36 -179.5(10) . .
C7 C8 C35 C37 -56.3(12) . .
C7 C8 C35 C38 65.8(12) . .
C8 C9 C10 C11 -17(35) . .
C8 C9 C10 C45 158(34) . .
C8 C35 C38 C39 24.3(14) . .
C8 C35 C38 C43 -157.0(10) . .
C9 C8 C35 C36 1.3(15) . .
C9 C8 C35 C37 124.5(10) . .
C9 C8 C35 C38 -113.4(9) . .
C9 C10 C11 C12 -42(24) . .
C9 C10 C45 C46 -108.1(10) . .
C9 C10 C45 C47 135.3(9) . .
C9 C10 C45 C48 16.5(12) . .
C10 C11 C12 C13 64(31) . .
C10 C45 C48 C49 62.5(12) . .
C10 C45 C48 C53 -119.8(10) . .
C11 C10 C45 C46 66.4(11) . .
C11 C10 C45 C47 -50.2(10) . .
C11 C10 C45 C48 -169.0(8) . .
C11 C12 C13 C14 -15(21) . .
C12 C13 C14 C1 -7(16) . 2_557
C14 C1 C2 C3 61(18) 2_557 .
C14 C1 C15 C16 69.9(11) 2_557 .
C14 C1 C15 C17 -47.5(12) 2_557 .
C14 C1 C15 C18 -166.6(9) 2_557 .
C15 C1 C2 C3 -117(17) . .
C15 C18 C19 C20 177.9(11) . .
C15 C18 C23 C22 -175.5(11) . .
C16 C15 C18 C19 -175.9(11) . .
C16 C15 C18 C23 -0.1(14) . .
C17 C15 C18 C19 -56.1(13) . .
C17 C15 C18 C23 119.7(12) . .
C18 C19 C20 C21 -4(2) . .
C19 C18 C23 C22 0.3(16) . .
C19 C20 C21 O24 -179.7(12) . .
C19 C20 C21 C22 3(2) . .
C20 C21 C22 C23 -1(2) . .
C21 C22 C23 C18 -0.8(18) . .
C23 C18 C19 C20 1.9(18) . .
C25 C3 C4 C5 72(44) . .
C25 C28 C29 C30 176.9(16) . .
C25 C28 C33 C32 179.6(10) . .
C26 C25 C28 C29 -9.5(16) . .
C26 C25 C28 C33 175.0(11) . .
C27 C25 C28 C29 114.6(13) . .
C27 C25 C28 C33 -60.9(13) . .
C28 C29 C30 C31 11(3) . .
C29 C28 C33 C32 3.9(18) . .
C29 C30 C31 O34 179.8(19) . .
C29 C30 C31 C32 -12(3) . .
C30 C31 C32 C33 9(3) . .
C31 C32 C33 C28 -5(2) . .
C33 C28 C29 C30 -8(2) . .
C35 C8 C9 C10 -74(35) . .
C35 C38 C39 C40 -178.4(11) . .
C35 C38 C43 C42 -179.4(10) . .
C36 C35 C38 C39 -95.0(14) . .
C36 C35 C38 C43 83.7(13) . .
C37 C35 C38 C39 143.5(13) . .
C37 C35 C38 C43 -37.8(17) . .
C38 C39 C40 C41 -3(2) . .
C39 C38 C43 C42 -0.6(17) . .
C39 C40 C41 O44 -178.9(11) . .
C39 C40 C41 C42 1(2) . .
C40 C41 C42 C43 1(2) . .
C41 C42 C43 C38 -1.3(17) . .
C43 C38 C39 C40 2.8(18) . .
C45 C10 C11 C12 144(23) . .
C45 C48 C49 C50 178.2(10) . .
C45 C48 C53 C52 -177.5(9) . .
C46 C45 C48 C49 -176.9(10) . .
C46 C45 C48 C53 0.9(13) . .
C47 C45 C48 C49 -55.7(11) . .
C47 C45 C48 C53 122.0(10) . .
C48 C49 C50 C51 -1.8(18) . .
C49 C48 C53 C52 0.3(15) . .
C49 C50 C51 O54 -178.4(10) . .
C49 C50 C51 C52 2.6(19) . .
C50 C51 C52 C53 -1.9(17) . .
C51 C52 C53 C48 0.4(15) . .
C53 C48 C49 C50 0.3(16) . .
C56 C57 C58 C59 94(5) . .
C57 C58 C59 C58 155(4) . 2
C60 C61 C62 C63 47(5) . .
C61 C62 C63 C62 -101(3) . 2
